data_4070392
loop_
_publ_author_name
'Liu, Shiuh-Tzung'
'Lee, Chun-I'
'Fu, Ching-Feng'
'Chen, Chang-Hong'
'Liu, Yi-Hung'
'Elsevier, Cornelis J.'
'Peng, Shei-Ming'
'Chen, Jwu-Ting'

_publ_section_title
;
 N-Heterocyclic Carbene Transfer from Gold(I) to Palladium(II)
;
_journal_issue 24
_journal_name_full Organometallics
_journal_page_first 6957
_journal_paper_doi 10.1021/om900776j
_journal_volume 28
_journal_year 2009
_chemical_formula_sum 'C14 H18 Cl2 N2 Pd S'
_chemical_formula_weight 423.66
_chemical_name_systematic
; 
 ? 
;
_space_group_IT_number 14
_symmetry_cell_setting monoclinic
_symmetry_space_group_name_Hall '-P 2yn'
_symmetry_space_group_name_H-M 'P 1 21/n 1'
_atom_sites_solution_hydrogens geom
_atom_sites_solution_primary direct
_atom_sites_solution_secondary difmap
_audit_creation_method SHELXL-97
_cell_angle_alpha 90.00
_cell_angle_beta 108.238(2)
_cell_angle_gamma 90.00
_cell_formula_units_Z 4
_cell_length_a 8.0299(2)
_cell_length_b 17.8932(3)
_cell_length_c 12.3472(3)
_cell_measurement_reflns_used 11719
_cell_measurement_temperature 295(2)
_cell_measurement_theta_max 32.6162
_cell_measurement_theta_min 2.8528
_cell_volume 1684.93(7)
_computing_cell_refinement
; 
CrysAlis RED, Oxford Diffraction Ltd., 
Version 1.171.32.24 (release 21-04-2008 CrysAlis171 .NET) 
(compiled Apr 21 2008,18:23:10) 
Empirical absorption correction using spherical harmonics, 
 implemented in SCALE3 ABSPACK scaling algorithm. 
;
_computing_data_collection
; 
CrysAlis RED, Oxford Diffraction Ltd., 
Version 1.171.32.24 (release 21-04-2008 CrysAlis171 .NET) 
(compiled Apr 21 2008,18:23:10) 
Empirical absorption correction using spherical harmonics, 
 implemented in SCALE3 ABSPACK scaling algorithm. 
;
_computing_data_reduction
; 
CrysAlis RED, Oxford Diffraction Ltd., 
Version 1.171.32.24 (release 21-04-2008 CrysAlis171 .NET) 
(compiled Apr 21 2008,18:23:10) 
Empirical absorption correction using spherical harmonics, 
 implemented in SCALE3 ABSPACK scaling algorithm. 
;
_computing_molecular_graphics SHELXTL
_computing_publication_material SHELXTL
_computing_structure_refinement 'SHELXL-97 (Sheldrick, 1997)'
_computing_structure_solution 'SHELXS-97 (Sheldrick, 1990)'
_diffrn_ambient_temperature 295(2)
_diffrn_measured_fraction_theta_full 0.999
_diffrn_measured_fraction_theta_max 0.999
_diffrn_measurement_device_type 'Oxford Diffraction Gemini R'
_diffrn_measurement_method CCD
_diffrn_radiation_monochromator graphite
_diffrn_radiation_source 'fine-focus sealed tube'
_diffrn_radiation_type MoK\a
_diffrn_radiation_wavelength 0.71073
_diffrn_reflns_av_R_equivalents 0.0345
_diffrn_reflns_av_sigmaI/netI 0.0232
_diffrn_reflns_limit_h_max 10
_diffrn_reflns_limit_h_min -10
_diffrn_reflns_limit_k_max 23
_diffrn_reflns_limit_k_min -23
_diffrn_reflns_limit_l_max 15
_diffrn_reflns_limit_l_min -16
_diffrn_reflns_number 20043
_diffrn_reflns_theta_full 27.50
_diffrn_reflns_theta_max 27.50
_diffrn_reflns_theta_min 2.86
_exptl_absorpt_coefficient_mu 1.533
_exptl_absorpt_correction_T_max 1.00000
_exptl_absorpt_correction_T_min 0.75435
_exptl_absorpt_correction_type multi-scan
_exptl_absorpt_process_details
; 
CrysAlis RED, Oxford Diffraction Ltd., 
Version 1.171.32.24 (release 21-04-2008 CrysAlis171 .NET) 
(compiled Apr 21 2008,18:23:10) 
Empirical absorption correction using spherical harmonics, 
 implemented in SCALE3 ABSPACK scaling algorithm. 
;
_exptl_crystal_density_diffrn 1.670
_exptl_crystal_density_method 'not measured'
_exptl_crystal_F_000 848
_exptl_crystal_size_max 0.25
_exptl_crystal_size_mid 0.15
_exptl_crystal_size_min 0.10
_refine_diff_density_max 0.496
_refine_diff_density_min -0.453
_refine_diff_density_rms 0.059
_refine_ls_extinction_coef 0.0014(3)
_refine_ls_extinction_expression Fc^*^=kFc[1+0.001xFc^2^\l^3^/sin(2\q)]^-1/4^
_refine_ls_extinction_method SHELXL
_refine_ls_goodness_of_fit_ref 1.039
_refine_ls_hydrogen_treatment mixed
_refine_ls_matrix_type full
_refine_ls_number_parameters 182
_refine_ls_number_reflns 3866
_refine_ls_number_restraints 0
_refine_ls_restrained_S_all 1.039
_refine_ls_R_factor_all 0.0320
_refine_ls_R_factor_gt 0.0233
_refine_ls_shift/su_max 0.001
_refine_ls_shift/su_mean 0.000
_refine_ls_structure_factor_coef Fsqd
_refine_ls_weighting_details 'calc w=1/[\s^2^(Fo^2^)+(0.0322P)^2^+0.3843P] where P=(Fo^2^+2Fc^2^)/3'
_refine_ls_weighting_scheme calc
_refine_ls_wR_factor_gt 0.0583
_refine_ls_wR_factor_ref 0.0609
_reflns_number_gt 3203
_reflns_number_total 3866
_reflns_threshold_expression >2sigma(I)
_cod_duplicate_entry 4070391
_cod_data_source_file om900776j_si_002.cif
_cod_data_source_block ic13324
_cod_depositor_comments
;
The following automatic conversions were performed:

'_symmetry_cell_setting' value 'Monoclinic' changed to 'monoclinic'
according to /home/saulius/struct/CIF-dictionaries/cif_core.dic
dictionary named 'cif_core.dic' version 2.4.2 from 2011-04-26.

Automatic conversion script
Id: cif_fix_values 1715 2011-07-08 13:25:40Z adriana 
;
_cod_original_sg_symbol_H-M P2(1)/n
_cod_database_code 4070392

loop_
_symmetry_equiv_pos_as_xyz
'x, y, z'
'-x+1/2, y+1/2, -z+1/2'
'-x, -y, -z'
'x-1/2, -y-1/2, z-1/2'

loop_
_atom_site_label
_atom_site_type_symbol
_atom_site_fract_x
_atom_site_fract_y
_atom_site_fract_z
_atom_site_U_iso_or_equiv
_atom_site_adp_type
_atom_site_occupancy
_atom_site_symmetry_multiplicity
_atom_site_calc_flag
_atom_site_refinement_flags
Pd1 Pd 0.93664(2) 0.027434(9) 0.845810(13) 0.03084(7) Uani 1 1 d .
Cl1 Cl 1.16466(7) -0.00775(4) 0.78102(5) 0.04299(14) Uani 1 1 d .
Cl2 Cl 1.06137(9) 0.14536(3) 0.90199(6) 0.05737(19) Uani 1 1 d .
S1 S 0.72209(8) 0.06110(3) 0.91910(5) 0.04129(14) Uani 1 1 d .
N1 N 0.6540(2) -0.07423(10) 0.83095(14) 0.0331(4) Uani 1 1 d .
N2 N 0.7890(2) -0.12077(10) 0.72318(15) 0.0343(4) Uani 1 1 d .
C1 C 0.5651(4) 0.10833(19) 0.8036(3) 0.0721(9) Uani 1 1 d .
H1A H 0.4683 0.1246 0.8276 0.108 Uiso 1 1 calc R
H1B H 0.5235 0.0748 0.7401 0.108 Uiso 1 1 calc R
H1C H 0.6194 0.1509 0.7812 0.108 Uiso 1 1 calc R
C2 C 0.6175(3) -0.02798(13) 0.9164(2) 0.0376(5) Uani 1 1 d .
H2A H 0.6617 -0.0517 0.9905 0.045 Uiso 1 1 calc R
H2B H 0.4920 -0.0213 0.8987 0.045 Uiso 1 1 calc R
C3 C 0.7960(3) -0.06425(12) 0.79613(16) 0.0296(4) Uani 1 1 d .
C4 C 0.6441(3) -0.16537(14) 0.7144(2) 0.0476(6) Uani 1 1 d .
H4A H 0.6116 -0.2080 0.6696 0.057 Uiso 1 1 calc R
C5 C 0.5600(3) -0.13619(15) 0.7817(2) 0.0482(6) Uani 1 1 d .
H5A H 0.4580 -0.1542 0.7930 0.058 Uiso 1 1 calc R
C6 C 0.9015(3) -0.13488(12) 0.65431(18) 0.0340(5) Uani 1 1 d .
C7 C 0.8614(3) -0.09972(13) 0.54908(19) 0.0389(5) Uani 1 1 d .
C8 C 0.9653(3) -0.11663(14) 0.48143(19) 0.0445(6) Uani 1 1 d .
H8A H 0.9415 -0.0938 0.4105 0.053 Uiso 1 1 calc R
C9 C 1.1037(3) -0.16661(14) 0.5167(2) 0.0438(6) Uani 1 1 d .
C10 C 1.1379(3) -0.20020(13) 0.62228(19) 0.0398(5) Uani 1 1 d .
H10A H 1.2292 -0.2345 0.6457 0.048 Uiso 1 1 calc R
C11 C 1.0404(3) -0.18443(12) 0.69411(18) 0.0362(5) Uani 1 1 d .
C12 C 0.7151(4) -0.04439(17) 0.5109(2) 0.0588(8) Uani 1 1 d .
H12A H 0.7078 -0.0262 0.4364 0.088 Uiso 1 1 calc R
H12B H 0.7371 -0.0034 0.5636 0.088 Uiso 1 1 calc R
H12C H 0.6066 -0.0681 0.5082 0.088 Uiso 1 1 calc R
C13 C 1.2175(4) -0.18234(18) 0.4424(2) 0.0627(8) Uani 1 1 d .
H13A H 1.1745 -0.1546 0.3726 0.094 Uiso 1 1 calc R
H13B H 1.2143 -0.2348 0.4256 0.094 Uiso 1 1 calc R
H13C H 1.3360 -0.1676 0.4817 0.094 Uiso 1 1 calc R
C14 C 1.0901(4) -0.21601(15) 0.81346(19) 0.0486(6) Uani 1 1 d .
H14A H 1.1889 -0.2488 0.8256 0.073 Uiso 1 1 calc R
H14B H 0.9928 -0.2434 0.8229 0.073 Uiso 1 1 calc R
H14C H 1.1201 -0.1759 0.8677 0.073 Uiso 1 1 calc R

loop_
_atom_site_aniso_label
_atom_site_aniso_U_11
_atom_site_aniso_U_22
_atom_site_aniso_U_33
_atom_site_aniso_U_23
_atom_site_aniso_U_13
_atom_site_aniso_U_12
Pd1 0.02590(10) 0.03079(10) 0.03365(11) -0.00084(7) 0.00617(7) -0.00319(6)
Cl1 0.0292(3) 0.0554(4) 0.0454(3) -0.0019(3) 0.0131(2) -0.0055(2)
Cl2 0.0571(4) 0.0346(3) 0.0718(4) -0.0029(3) 0.0079(3) -0.0131(3)
S1 0.0421(3) 0.0402(3) 0.0426(3) -0.0077(3) 0.0146(3) 0.0022(3)
N1 0.0266(9) 0.0385(10) 0.0362(9) -0.0060(8) 0.0124(7) -0.0048(7)
N2 0.0315(9) 0.0348(10) 0.0388(10) -0.0090(8) 0.0143(8) -0.0049(8)
C1 0.0572(19) 0.068(2) 0.090(2) 0.0289(18) 0.0216(17) 0.0210(16)
C2 0.0304(11) 0.0474(13) 0.0381(12) -0.0022(10) 0.0153(9) 0.0023(10)
C3 0.0248(10) 0.0340(11) 0.0296(10) -0.0007(9) 0.0081(8) -0.0020(8)
C4 0.0435(14) 0.0435(14) 0.0570(15) -0.0174(12) 0.0175(12) -0.0155(11)
C5 0.0378(13) 0.0527(15) 0.0591(15) -0.0139(13) 0.0226(12) -0.0192(11)
C6 0.0340(11) 0.0335(11) 0.0354(11) -0.0084(9) 0.0123(9) -0.0027(9)
C7 0.0358(12) 0.0408(13) 0.0382(12) -0.0040(10) 0.0089(9) 0.0039(10)
C8 0.0503(14) 0.0509(14) 0.0333(12) 0.0009(11) 0.0147(10) 0.0040(12)
C9 0.0484(14) 0.0442(13) 0.0422(13) -0.0091(11) 0.0192(11) 0.0020(11)
C10 0.0388(12) 0.0346(12) 0.0454(13) -0.0067(10) 0.0120(10) 0.0056(10)
C11 0.0408(12) 0.0305(11) 0.0367(11) -0.0063(9) 0.0114(10) -0.0020(9)
C12 0.0548(17) 0.0671(19) 0.0533(16) 0.0116(14) 0.0153(13) 0.0236(14)
C13 0.071(2) 0.070(2) 0.0580(17) -0.0054(15) 0.0357(15) 0.0128(16)
C14 0.0569(16) 0.0457(14) 0.0411(13) 0.0038(11) 0.0125(12) 0.0061(12)

loop_
_atom_type_symbol
_atom_type_description
_atom_type_scat_dispersion_real
_atom_type_scat_dispersion_imag
_atom_type_scat_source
C C 0.0033 0.0016 'International Tables Vol C Tables 4.2.6.8 and 6.1.1.4'
H H 0.0000 0.0000 'International Tables Vol C Tables 4.2.6.8 and 6.1.1.4'
N N 0.0061 0.0033 'International Tables Vol C Tables 4.2.6.8 and 6.1.1.4'
S S 0.1246 0.1234 'International Tables Vol C Tables 4.2.6.8 and 6.1.1.4'
Cl Cl 0.1484 0.1585 'International Tables Vol C Tables 4.2.6.8 and 6.1.1.4'
Pd Pd -0.9988 1.0072 'International Tables Vol C Tables 4.2.6.8 and 6.1.1.4'

loop_
_geom_angle_atom_site_label_1
_geom_angle_atom_site_label_2
_geom_angle_atom_site_label_3
_geom_angle
C3 Pd1 S1 84.99(6)
C3 Pd1 Cl1 95.99(6)
S1 Pd1 Cl1 176.95(2)
C3 Pd1 Cl2 171.02(6)
S1 Pd1 Cl2 87.16(3)
Cl1 Pd1 Cl2 92.08(3)
C1 S1 C2 101.27(14)
C1 S1 Pd1 103.95(11)
C2 S1 Pd1 99.58(7)
C3 N1 C5 111.59(18)
C3 N1 C2 122.85(18)
C5 N1 C2 125.38(19)
C3 N2 C4 110.06(18)
C3 N2 C6 128.61(18)
C4 N2 C6 121.20(18)
N1 C2 S1 108.77(15)
N2 C3 N1 104.58(17)
N2 C3 Pd1 137.09(15)
N1 C3 Pd1 117.91(15)
C5 C4 N2 107.7(2)
C4 C5 N1 106.1(2)
C7 C6 C11 123.1(2)
C7 C6 N2 117.86(19)
C11 C6 N2 118.99(19)
C8 C7 C6 117.2(2)
C8 C7 C12 121.1(2)
C6 C7 C12 121.7(2)
C9 C8 C7 121.7(2)
C10 C9 C8 118.7(2)
C10 C9 C13 120.8(2)
C8 C9 C13 120.5(2)
C9 C10 C11 122.1(2)
C10 C11 C6 117.1(2)
C10 C11 C14 121.3(2)
C6 C11 C14 121.4(2)

loop_
_geom_bond_atom_site_label_1
_geom_bond_atom_site_label_2
_geom_bond_distance
Pd1 C3 1.977(2)
Pd1 S1 2.2640(6)
Pd1 Cl1 2.3033(6)
Pd1 Cl2 2.3456(6)
S1 C1 1.792(3)
S1 C2 1.797(2)
N1 C3 1.351(3)
N1 C5 1.372(3)
N1 C2 1.442(3)
N2 C3 1.344(3)
N2 C4 1.387(3)
N2 C6 1.443(3)
C4 C5 1.330(3)
C6 C7 1.388(3)
C6 C11 1.389(3)
C7 C8 1.386(3)
C7 C12 1.495(3)
C8 C9 1.386(3)
C9 C10 1.383(3)
C9 C13 1.511(3)
C10 C11 1.383(3)
C11 C14 1.511(3)
